data_2016041
loop_
_publ_author_name
'Kruszynski, Rafal'

_publ_section_title
;
 Short intermolecular N---Br&#x00B7;&#x00B7;&#x00B7;O=C contacts in
 1,3-dibromo-5,5-dimethylimidazolidine-2,4-dione
;
_journal_coeditor_code GG3081
_journal_issue 7
_journal_name_full 'Acta Crystallographica Section C'
_journal_page_first o389
_journal_page_last o391
_journal_paper_doi 10.1107/S0108270107013868
_journal_volume 63
_journal_year 2007
_chemical_formula_iupac 'C5 H6 Br2 N2 O2'
_chemical_formula_moiety 'C5 H6 Br2 N2 O2'
_chemical_formula_sum 'C5 H6 Br2 N2 O2'
_chemical_formula_weight 285.94
_chemical_name_common
;
dibromantin
;
_chemical_name_systematic
;
1,3-Dibromo-5,5-dimethyl-2,4-imidazolidinedione
;
_space_group_IT_number 62
_symmetry_cell_setting orthorhombic
_symmetry_space_group_name_Hall '-P 2ac 2n'
_symmetry_space_group_name_H-M 'P n m a'
_atom_sites_solution_hydrogens geom
_atom_sites_solution_primary direct
_atom_sites_solution_secondary direct
_audit_creation_method SHELXL97
_cell_angle_alpha 90.00
_cell_angle_beta 90.00
_cell_angle_gamma 90.00
_cell_formula_units_Z 4
_cell_length_a 7.9749(2)
_cell_length_b 7.9205(2)
_cell_length_c 13.3152(3)
_cell_measurement_reflns_used 1000
_cell_measurement_temperature 291.0(3)
_cell_measurement_theta_max 25
_cell_measurement_theta_min 2
_cell_volume 841.06(4)
_computing_cell_refinement 'CrysAlis RED (Kuma Diffraction, 2000)'
_computing_data_collection 'CrysAlis CCD (Kuma Diffraction, 2000)'
_computing_data_reduction 'CrysAlis RED'
_computing_molecular_graphics
;
XP in SHELXTL/PC (Sheldrick, 1990b), MERCURY (Version 1.4; Macrae <i>et
al.</i>,  2006)
and VISC-II (Izumi & Dilanian, 2005)
;
_computing_publication_material 'Please provide missing information'
_computing_structure_refinement 'SHELXL97 (Sheldrick, 1997)'
_computing_structure_solution 'SHELXS97 (Sheldrick, 1990a)'
_diffrn_ambient_temperature 291.0(3)
_diffrn_measured_fraction_theta_full 1.000
_diffrn_measured_fraction_theta_max 0.999
_diffrn_measurement_device_type 'Kuma KM4 CCD area-detector'
_diffrn_measurement_method \w
_diffrn_radiation_monochromator graphite
_diffrn_radiation_source 'fine-focus sealed tube'
_diffrn_radiation_type MoK\a
_diffrn_radiation_wavelength 0.71073
_diffrn_reflns_av_R_equivalents 0.0173
_diffrn_reflns_av_sigmaI/netI 0.0091
_diffrn_reflns_limit_h_max 9
_diffrn_reflns_limit_h_min -7
_diffrn_reflns_limit_k_max 9
_diffrn_reflns_limit_k_min -9
_diffrn_reflns_limit_l_max 15
_diffrn_reflns_limit_l_min -15
_diffrn_reflns_number 8337
_diffrn_reflns_theta_full 25.00
_diffrn_reflns_theta_max 25.13
_diffrn_reflns_theta_min 2.98
_diffrn_standards_decay_% 6.18
_diffrn_standards_interval_time 33.33
_diffrn_standards_number 11
_exptl_absorpt_coefficient_mu 9.591
_exptl_absorpt_correction_T_max 0.558
_exptl_absorpt_correction_T_min 0.399
_exptl_absorpt_correction_type numerical
_exptl_absorpt_process_details '(X-RED; Stoe & Cie, 1999)'
_exptl_crystal_colour colourless
_exptl_crystal_density_diffrn 2.258
_exptl_crystal_density_method 'not measured'
_exptl_crystal_description prism
_exptl_crystal_F_000 544
_exptl_crystal_size_max 0.12
_exptl_crystal_size_mid 0.08
_exptl_crystal_size_min 0.06
_refine_diff_density_max 0.273
_refine_diff_density_min -0.556
_refine_ls_extinction_method none
_refine_ls_goodness_of_fit_ref 1.118
_refine_ls_hydrogen_treatment constr
_refine_ls_matrix_type full
_refine_ls_number_parameters 65
_refine_ls_number_reflns 815
_refine_ls_number_restraints 0
_refine_ls_restrained_S_all 1.118
_refine_ls_R_factor_all 0.0180
_refine_ls_R_factor_gt 0.0162
_refine_ls_shift/su_max 0.000
_refine_ls_shift/su_mean 0.000
_refine_ls_structure_factor_coef Fsqd
_refine_ls_weighting_details 'w = 1/[\s^2^(Fo^2^)+(0.022P)^2^+0.3072P] where P=(Fo^2^+2Fc^2^)/3'
_refine_ls_weighting_scheme calc
_refine_ls_wR_factor_gt 0.0390
_refine_ls_wR_factor_ref 0.0400
_reflns_number_gt 750
_reflns_number_total 815
_reflns_threshold_expression I>2\s(I)
_cod_data_source_file gg3081.cif
_cod_data_source_block I
_cod_database_code 2016041
_cod_database_fobs_code 2016041

loop_
_symmetry_equiv_pos_as_xyz
'x, y, z'
'-x+1/2, -y, z+1/2'
'-x, y+1/2, -z'
'x+1/2, -y+1/2, -z+1/2'
'-x, -y, -z'
'x-1/2, y, -z-1/2'
'x, -y-1/2, z'
'-x-1/2, y-1/2, z-1/2'

loop_
_atom_site_type_symbol
_atom_site_label
_atom_site_fract_x
_atom_site_fract_y
_atom_site_fract_z
_atom_site_U_iso_or_equiv
_atom_site_adp_type
_atom_site_calc_flag
_atom_site_refinement_flags
_atom_site_occupancy
N N1 0.5798(3) 0.2500 0.53142(18) 0.0416(7) Uani d S 1
C C1 0.6446(3) 0.2500 0.4381(2) 0.0303(7) Uani d S 1
N N2 0.8202(3) 0.2500 0.45268(17) 0.0330(6) Uani d S 1
C C2 0.8663(4) 0.2500 0.5512(2) 0.0327(7) Uani d S 1
C C3 0.7043(3) 0.2500 0.6130(2) 0.0304(7) Uani d S 1
Br Br1 0.35168(4) 0.2500 0.55164(2) 0.03606(12) Uani d S 1
O O1 0.5750(3) 0.2500 0.35850(14) 0.0452(6) Uani d S 1
Br Br2 0.96142(4) 0.2500 0.34390(2) 0.04022(12) Uani d S 1
O O2 1.0067(3) 0.2500 0.58505(18) 0.0545(7) Uani d S 1
C C4 0.6928(3) 0.0910(3) 0.67636(17) 0.0400(5) Uani d . 1
H H4A 0.5899 0.0919 0.7137 0.060 Uiso calc R 1
H H4B 0.7859 0.0868 0.7220 0.060 Uiso calc R 1
H H4C 0.6954 -0.0063 0.6334 0.060 Uiso calc R 1

loop_
_atom_site_aniso_label
_atom_site_aniso_U_11
_atom_site_aniso_U_22
_atom_site_aniso_U_33
_atom_site_aniso_U_12
_atom_site_aniso_U_13
_atom_site_aniso_U_23
N1 0.0139(12) 0.090(2) 0.0213(13) 0.000 0.0006(10) 0.000
C1 0.0241(15) 0.0431(18) 0.0238(16) 0.000 0.0011(12) 0.000
N2 0.0202(13) 0.0558(17) 0.0232(13) 0.000 0.0050(10) 0.000
C2 0.0207(16) 0.051(2) 0.0264(15) 0.000 0.0008(12) 0.000
C3 0.0186(14) 0.0527(19) 0.0198(14) 0.000 -0.0020(12) 0.000
Br1 0.01779(16) 0.0591(2) 0.03126(18) 0.000 0.00092(12) 0.000
O1 0.0347(12) 0.0794(19) 0.0214(12) 0.000 -0.0064(10) 0.000
Br2 0.0353(2) 0.0529(2) 0.03251(19) 0.000 0.01512(14) 0.000
O2 0.0196(11) 0.107(2) 0.0369(13) 0.000 -0.0019(10) 0.000
C4 0.0372(13) 0.0474(14) 0.0354(12) -0.0001(11) 0.0005(10) 0.0017(11)

loop_
_atom_type_symbol
_atom_type_description
_atom_type_scat_dispersion_real
_atom_type_scat_dispersion_imag
_atom_type_scat_source
C C 0.0033 0.0016 'International Tables Vol C Tables 4.2.6.8 and 6.1.1.4'
H H 0.0000 0.0000 'International Tables Vol C Tables 4.2.6.8 and 6.1.1.4'
N N 0.0061 0.0033 'International Tables Vol C Tables 4.2.6.8 and 6.1.1.4'
O O 0.0106 0.0060 'International Tables Vol C Tables 4.2.6.8 and 6.1.1.4'
Br Br -0.2901 2.4595 'International Tables Vol C Tables 4.2.6.8 and 6.1.1.4'

loop_
_geom_angle_atom_site_label_1
_geom_angle_atom_site_label_2
_geom_angle_atom_site_label_3
_geom_angle_site_symmetry_1
_geom_angle_site_symmetry_3
_geom_angle
C1 N1 C3 . . 115.0(2)
C1 N1 Br1 . . 121.0(2)
C3 N1 Br1 . . 124.00(19)
O1 C1 N1 . . 129.8(3)
O1 C1 N2 . . 125.5(3)
N1 C1 N2 . . 104.7(2)
C2 N2 C1 . . 113.6(2)
C2 N2 Br2 . . 126.4(2)
C1 N2 Br2 . . 119.98(19)
O2 C2 N2 . . 127.6(3)
O2 C2 C3 . . 125.5(3)
N2 C2 C3 . . 106.8(2)
N1 C3 C4 . 7_565 111.67(15)
N1 C3 C4 . . 111.67(15)
C4 C3 C4 7_565 . 112.1(3)
N1 C3 C2 . . 99.9(2)
C4 C3 C2 7_565 . 110.44(16)
C4 C3 C2 . . 110.44(16)
C3 C4 H4A . . 109.5
C3 C4 H4B . . 109.5
H4A C4 H4B . . 109.5
C3 C4 H4C . . 109.5
H4A C4 H4C . . 109.5
H4B C4 H4C . . 109.5

loop_
_geom_bond_atom_site_label_1
_geom_bond_atom_site_label_2
_geom_bond_site_symmetry_2
_geom_bond_distance
N1 C1 . 1.346(4)
N1 C3 . 1.472(4)
N1 Br1 . 1.839(3)
C1 O1 . 1.196(3)
C1 N2 . 1.414(4)
N2 C2 . 1.362(4)
N2 Br2 . 1.835(2)
C2 O2 . 1.207(3)
C2 C3 . 1.533(4)
C3 C4 7_565 1.518(3)
C3 C4 . 1.518(3)
C4 H4A . 0.9600
C4 H4B . 0.9600
C4 H4C . 0.9600
